data_7231562
loop_
_publ_author_name
'Ohno, Takuro'
'Nakabayashi, Koji'
'Imoto, Kenta'
'Komine, Masaya'
'Chorazy, Szymon'
'Ohkoshi, Shin-ichi'

_publ_section_title
;
 Chiral cyanido-bridged Mn--Nb magnets including halogen-bonds
;
_journal_name_full CrystEngComm
_journal_paper_doi 10.1039/C8CE01353E
_journal_year 2018
_chemical_formula_sum 'C48 H32 I8 Mn2 N16 Nb'
_chemical_formula_weight 2050.88
_space_group_crystal_system tetragonal
_space_group_IT_number 80
_space_group_name_Hall 'I 4bw'
_space_group_name_H-M_alt 'I 41'
_symmetry_space_group_name_Hall 'I 4bw'
_symmetry_space_group_name_H-M 'I 41'
_atom_sites_solution_hydrogens geom
_audit_creation_method SHELXL-2014/7
_audit_update_record
;
2018-07-07 deposited with the CCDC.
2018-09-24 downloaded from the CCDC.
;
_cell_angle_alpha 90
_cell_angle_beta 90
_cell_angle_gamma 90
_cell_formula_units_Z 4
_cell_length_a 20.792(2)
_cell_length_b 20.792(2)
_cell_length_c 14.1122(7)
_cell_measurement_reflns_used 45416
_cell_measurement_temperature 90(2)
_cell_measurement_theta_max 27.49
_cell_measurement_theta_min 3.10
_cell_volume 6100.8(9)
_computing_structure_refinement 'SHELXL-2014/7 (Sheldrick, 2014)'
_diffrn_ambient_temperature 90(2)
_diffrn_detector_area_resol_mean 10.000
_diffrn_measured_fraction_theta_full 0.998
_diffrn_measured_fraction_theta_max 0.998
_diffrn_measurement_device_type 'Rigaku R-AXIS RAPID'
_diffrn_measurement_method \w
_diffrn_radiation_type MoK\a
_diffrn_radiation_wavelength 0.71073
_diffrn_reflns_av_R_equivalents 0.0640
_diffrn_reflns_av_unetI/netI 0.0601
_diffrn_reflns_Laue_measured_fraction_full 0.998
_diffrn_reflns_Laue_measured_fraction_max 0.998
_diffrn_reflns_limit_h_max 26
_diffrn_reflns_limit_h_min -26
_diffrn_reflns_limit_k_max 26
_diffrn_reflns_limit_k_min -26
_diffrn_reflns_limit_l_max 18
_diffrn_reflns_limit_l_min -18
_diffrn_reflns_number 46794
_diffrn_reflns_point_group_measured_fraction_full 0.998
_diffrn_reflns_point_group_measured_fraction_max 0.999
_diffrn_reflns_theta_full 25.242
_diffrn_reflns_theta_max 27.483
_diffrn_reflns_theta_min 3.098
_exptl_absorpt_coefficient_mu 4.688
_exptl_absorpt_correction_T_max 0.381
_exptl_absorpt_correction_T_min 0.305
_exptl_absorpt_correction_type multi-scan
_exptl_absorpt_process_details 'ABSCOR (Rigaku, 1995)'
_exptl_crystal_colour yellow
_exptl_crystal_density_diffrn 2.233
_exptl_crystal_description block
_exptl_crystal_F_000 3788
_exptl_crystal_preparation 'Magnetic properties'
_exptl_crystal_size_max 0.170
_exptl_crystal_size_mid 0.150
_exptl_crystal_size_min 0.100
_refine_diff_density_max 0.964
_refine_diff_density_min -0.891
_refine_diff_density_rms 0.140
_refine_ls_abs_structure_details
;
 Twinning involves inversion, so Flack parameter cannot be determined
;
_refine_ls_extinction_method none
_refine_ls_goodness_of_fit_ref 1.090
_refine_ls_hydrogen_treatment constr
_refine_ls_matrix_type full
_refine_ls_number_parameters 342
_refine_ls_number_reflns 6889
_refine_ls_number_restraints 29
_refine_ls_restrained_S_all 1.089
_refine_ls_R_factor_all 0.0271
_refine_ls_R_factor_gt 0.0270
_refine_ls_shift/su_max 0.001
_refine_ls_shift/su_mean 0.000
_refine_ls_structure_factor_coef Fsqd
_refine_ls_weighting_details 'w=1/[\s^2^(Fo^2^)+(0.0250P)^2^] where P=(Fo^2^+2Fc^2^)/3'
_refine_ls_weighting_scheme calc
_refine_ls_wR_factor_gt 0.0651
_refine_ls_wR_factor_ref 0.0652
_reflns_Friedel_coverage 0.923
_reflns_Friedel_fraction_full 0.999
_reflns_Friedel_fraction_max 0.999
_reflns_number_gt 6881
_reflns_number_total 6889
_reflns_threshold_expression 'I > 2\s(I)'
_cod_data_source_file c8ce01353e2.cif
_cod_data_source_block 1_minus_LT
_cod_original_cell_volume 6100.8(12)
_cod_database_code 7231562
_shelx_shelxl_version_number 2014/7
_shelx_space_group_comment
;
The symmetry employed for this shelxl refinement is uniquely defined
by the following loop, which should always be used as a source of
symmetry information in preference to the above space-group names.
They are only intended as comments.
;
_shelx_estimated_absorpt_t_min 0.503
_shelx_estimated_absorpt_t_max 0.651

loop_
_space_group_symop_operation_xyz
'x, y, z'
'-x, -y, z'
'-y, x+1/2, z+1/4'
'y, -x+1/2, z+1/4'
'x+1/2, y+1/2, z+1/2'
'-x+1/2, -y+1/2, z+1/2'
'-y+1/2, x+1, z+3/4'
'y+1/2, -x+1, z+3/4'

loop_
_atom_site_label
_atom_site_type_symbol
_atom_site_fract_x
_atom_site_fract_y
_atom_site_fract_z
_atom_site_U_iso_or_equiv
_atom_site_adp_type
_atom_site_occupancy
_atom_site_site_symmetry_order
_atom_site_calc_flag
_atom_site_refinement_flags_posn
_atom_site_refinement_flags_adp
_atom_site_refinement_flags_occupancy
Nb1 Nb 0.5000 0.0000 0.93071(8) 0.00385(19) Uani 1 2 d S T P
C1 C 0.6005(4) -0.0217(4) 0.9794(6) 0.0087(17) Uani 1 1 d . . .
C2 C 0.5146(4) -0.1007(4) 0.8820(6) 0.0057(16) Uani 1 1 d . . .
C3 C 0.5165(5) 0.0659(4) 1.0582(6) 0.0120(19) Uani 1 1 d . . .
C4 C 0.5671(4) 0.0141(4) 0.8040(6) 0.0129(18) Uani 1 1 d . U .
N1 N 0.6518(4) -0.0322(3) 1.0047(5) 0.0085(15) Uani 1 1 d . . .
N2 N 0.5219(4) -0.1528(3) 0.8583(5) 0.0113(16) Uani 1 1 d . . .
N3 N 0.5245(4) 0.0975(4) 1.1215(6) 0.0149(17) Uani 1 1 d . . .
N4 N 0.5988(4) 0.0259(4) 0.7425(6) 0.0200(18) Uani 1 1 d . U .
Mn1 Mn 0.74904(7) -0.02451(6) 1.05666(11) 0.0079(2) Uani 1 1 d . . .
N11 N 0.7870(4) -0.0173(4) 0.9038(5) 0.0122(16) Uani 1 1 d . . .
C12 C 0.7470(5) 0.0055(5) 0.8369(7) 0.0143(19) Uani 1 1 d . . .
H12 H 0.7040 0.0158 0.8538 0.017 Uiso 1 1 calc R U .
C13 C 0.7669(5) 0.0143(5) 0.7430(7) 0.016(2) Uani 1 1 d . U .
H13 H 0.7376 0.0293 0.6963 0.019 Uiso 1 1 calc R U .
C14 C 0.8298(4) 0.0008(5) 0.7198(6) 0.0119(17) Uani 1 1 d . U .
C15 C 0.8719(4) -0.0197(4) 0.7885(7) 0.0118(17) Uani 1 1 d . U .
H15 H 0.9158 -0.0279 0.7741 0.014 Uiso 1 1 calc R U .
C16 C 0.8483(5) -0.0280(4) 0.8792(7) 0.0138(19) Uani 1 1 d . U .
H16 H 0.8773 -0.0421 0.9270 0.017 Uiso 1 1 calc R U .
I17 I 0.86113(3) 0.01359(3) 0.57902(4) 0.01345(12) Uani 1 1 d . . .
N21 N 0.7092(4) -0.0186(4) 1.2093(5) 0.0137(17) Uani 1 1 d . . .
C22 C 0.7505(4) -0.0005(5) 1.2784(7) 0.0135(18) Uani 1 1 d . U .
H22 H 0.7950 0.0013 1.2636 0.016 Uiso 1 1 calc R U .
C23 C 0.7318(4) 0.0153(5) 1.3692(7) 0.0128(19) Uani 1 1 d . . .
H23 H 0.7623 0.0285 1.4153 0.015 Uiso 1 1 calc R U .
C24 C 0.6665(5) 0.0114(5) 1.3910(7) 0.015(2) Uani 1 1 d . . .
C25 C 0.6247(5) -0.0081(5) 1.3218(7) 0.019(2) Uani 1 1 d . . .
H25 H 0.5801 -0.0117 1.3353 0.022 Uiso 1 1 calc R U .
C26 C 0.6479(4) -0.0226(5) 1.2312(7) 0.017(2) Uani 1 1 d . . .
H26 H 0.6182 -0.0358 1.1838 0.021 Uiso 1 1 calc R U .
I27 I 0.63445(3) 0.03027(3) 1.52886(3) 0.01286(12) Uani 1 1 d . . .
N31 N 0.7581(4) -0.1352(4) 1.0581(6) 0.0118(15) Uani 1 1 d . . .
C32 C 0.8132(5) -0.1647(4) 1.0591(6) 0.0147(19) Uani 1 1 d . . .
H32 H 0.8510 -0.1391 1.0609 0.018 Uiso 1 1 calc R U .
C33 C 0.8207(6) -0.2316(5) 1.0577(7) 0.029(3) Uani 1 1 d . . .
H33 H 0.8620 -0.2510 1.0601 0.034 Uiso 1 1 calc R U .
C34 C 0.7647(6) -0.2687(5) 1.0528(8) 0.024(2) Uani 1 1 d . . .
C35 C 0.7044(6) -0.2386(5) 1.0525(7) 0.023(2) Uani 1 1 d . . .
H35 H 0.6657 -0.2629 1.0512 0.028 Uiso 1 1 calc R U .
C36 C 0.7035(5) -0.1724(4) 1.0542(7) 0.0138(19) Uani 1 1 d . . .
H36 H 0.6630 -0.1512 1.0527 0.017 Uiso 1 1 calc R U .
I37 I 0.77354(5) -0.36917(3) 1.04743(6) 0.0379(2) Uani 1 1 d . . .
N41 N 0.7425(4) 0.0859(3) 1.0589(6) 0.0127(15) Uani 1 1 d . . .
C42 C 0.6870(5) 0.1140(5) 1.0657(8) 0.023(2) Uani 1 1 d . . .
H42 H 0.6502 0.0869 1.0676 0.027 Uiso 1 1 calc R U .
C43 C 0.6762(5) 0.1800(5) 1.0707(8) 0.021(2) Uani 1 1 d . . .
H43 H 0.6339 0.1970 1.0752 0.025 Uiso 1 1 calc R U .
C44 C 0.7286(5) 0.2197(5) 1.0688(7) 0.020(2) Uani 1 1 d . . .
C45 C 0.7888(6) 0.1914(5) 1.0616(7) 0.024(2) Uani 1 1 d . . .
H45 H 0.8263 0.2174 1.0624 0.029 Uiso 1 1 calc R U .
C46 C 0.7942(5) 0.1250(5) 1.0532(7) 0.021(2) Uani 1 1 d . . .
H46 H 0.8355 0.1066 1.0431 0.025 Uiso 1 1 calc R U .
I47 I 0.71551(4) 0.31868(3) 1.07953(5) 0.02750(17) Uani 1 1 d . . .

loop_
_atom_site_aniso_label
_atom_site_aniso_U_11
_atom_site_aniso_U_22
_atom_site_aniso_U_33
_atom_site_aniso_U_23
_atom_site_aniso_U_13
_atom_site_aniso_U_12
Nb1 0.0032(5) 0.0035(5) 0.0048(4) 0.000 0.000 0.0005(3)
C1 0.013(4) 0.010(4) 0.003(4) -0.002(3) 0.002(3) 0.003(3)
C2 0.005(4) 0.006(4) 0.007(4) 0.001(3) -0.004(3) -0.003(3)
C3 0.018(5) 0.009(4) 0.009(4) 0.002(4) 0.000(3) 0.005(3)
C4 0.017(4) 0.008(4) 0.013(3) 0.003(3) -0.002(3) 0.008(3)
N1 0.013(4) 0.005(3) 0.008(4) 0.003(3) -0.001(3) 0.002(3)
N2 0.014(4) 0.010(4) 0.010(4) 0.005(3) -0.006(3) -0.002(3)
N3 0.023(4) 0.012(4) 0.010(4) -0.003(3) 0.000(3) 0.003(3)
N4 0.018(4) 0.027(5) 0.015(3) 0.006(3) -0.001(3) 0.006(3)
Mn1 0.0045(5) 0.0110(6) 0.0084(5) -0.0006(5) -0.0008(4) 0.0006(5)
N11 0.009(4) 0.009(4) 0.018(4) 0.000(3) 0.003(3) -0.002(3)
C12 0.016(5) 0.016(5) 0.011(4) -0.002(4) 0.000(4) 0.000(3)
C13 0.012(4) 0.019(5) 0.015(4) 0.001(4) -0.001(4) -0.007(4)
C14 0.008(3) 0.017(4) 0.011(3) 0.001(3) 0.000(3) -0.001(3)
C15 0.004(3) 0.021(4) 0.010(3) 0.001(3) 0.003(2) 0.001(3)
C16 0.014(4) 0.015(5) 0.012(3) -0.002(3) 0.007(3) -0.001(4)
I17 0.0126(3) 0.0181(3) 0.0096(3) 0.0021(2) 0.0031(2) 0.0021(2)
N21 0.012(4) 0.019(4) 0.010(3) -0.001(3) 0.000(3) -0.005(3)
C22 0.005(4) 0.019(4) 0.016(4) -0.002(3) -0.002(3) 0.003(3)
C23 0.005(4) 0.019(5) 0.015(4) 0.003(4) -0.002(3) -0.005(4)
C24 0.024(5) 0.014(5) 0.008(4) 0.002(4) 0.004(4) 0.006(4)
C25 0.016(5) 0.026(5) 0.013(4) 0.001(4) 0.001(4) -0.007(4)
C26 0.008(5) 0.032(6) 0.012(5) -0.003(4) -0.006(4) -0.001(4)
I27 0.0132(3) 0.0150(3) 0.0104(3) -0.0019(2) 0.0029(2) -0.0007(2)
N31 0.005(3) 0.016(4) 0.014(4) -0.009(3) 0.000(3) 0.004(3)
C32 0.017(5) 0.009(4) 0.019(5) 0.002(4) -0.004(4) 0.004(3)
C33 0.056(8) 0.014(5) 0.016(5) 0.005(4) -0.003(5) 0.016(5)
C34 0.044(7) 0.010(4) 0.020(5) 0.001(4) -0.004(5) 0.001(4)
C35 0.034(6) 0.020(5) 0.016(5) 0.005(4) 0.000(4) -0.015(4)
C36 0.016(5) 0.016(5) 0.009(4) 0.004(3) 0.002(3) -0.001(4)
I37 0.0777(7) 0.0087(3) 0.0274(4) -0.0010(3) -0.0017(4) -0.0003(3)
N41 0.015(4) 0.011(4) 0.012(4) 0.003(3) 0.005(3) -0.001(3)
C42 0.026(5) 0.013(5) 0.029(6) -0.003(4) -0.007(5) 0.001(4)
C43 0.017(5) 0.020(5) 0.025(5) -0.006(5) -0.001(5) 0.012(4)
C44 0.024(5) 0.016(5) 0.019(5) -0.006(4) -0.003(4) 0.011(4)
C45 0.033(6) 0.014(5) 0.025(6) 0.004(4) -0.001(5) -0.013(4)
C46 0.017(5) 0.023(5) 0.023(5) 0.007(4) -0.005(4) 0.004(4)
I47 0.0461(5) 0.0117(3) 0.0247(3) -0.0008(3) -0.0010(3) 0.0011(3)

loop_
_atom_type_symbol
_atom_type_description
_atom_type_scat_dispersion_real
_atom_type_scat_dispersion_imag
_atom_type_scat_source
C C 0.0033 0.0016 'International Tables Vol C Tables 4.2.6.8 and 6.1.1.4'
H H 0.0000 0.0000 'International Tables Vol C Tables 4.2.6.8 and 6.1.1.4'
N N 0.0061 0.0033 'International Tables Vol C Tables 4.2.6.8 and 6.1.1.4'
Mn Mn 0.3368 0.7283 'International Tables Vol C Tables 4.2.6.8 and 6.1.1.4'
Nb Nb -2.0727 0.6215 'International Tables Vol C Tables 4.2.6.8 and 6.1.1.4'
I I -0.4742 1.8119 'International Tables Vol C Tables 4.2.6.8 and 6.1.1.4'

loop_
_geom_angle_atom_site_label_1
_geom_angle_atom_site_label_2
_geom_angle_atom_site_label_3
_geom_angle
_geom_angle_site_symmetry_1
_geom_angle_site_symmetry_3
C2 Nb1 C2 144.0(4) 2_655 .
C2 Nb1 C1 77.2(3) 2_655 2_655
C2 Nb1 C1 114.3(3) . 2_655
C2 Nb1 C1 114.3(3) 2_655 .
C2 Nb1 C1 77.2(3) . .
C1 Nb1 C1 144.3(4) 2_655 .
C2 Nb1 C3 141.9(3) 2_655 2_655
C2 Nb1 C3 72.5(3) . 2_655
C1 Nb1 C3 74.9(3) 2_655 2_655
C1 Nb1 C3 77.2(3) . 2_655
C2 Nb1 C3 72.5(3) 2_655 .
C2 Nb1 C3 141.9(3) . .
C1 Nb1 C3 77.2(3) 2_655 .
C1 Nb1 C3 74.9(3) . .
C3 Nb1 C3 76.3(4) 2_655 .
C2 Nb1 C4 78.2(3) 2_655 2_655
C2 Nb1 C4 73.8(3) . 2_655
C1 Nb1 C4 72.4(3) 2_655 2_655
C1 Nb1 C4 141.4(3) . 2_655
C3 Nb1 C4 116.5(3) 2_655 2_655
C3 Nb1 C4 141.6(3) . 2_655
C2 Nb1 C4 73.8(3) 2_655 .
C2 Nb1 C4 78.2(3) . .
C1 Nb1 C4 141.4(3) 2_655 .
C1 Nb1 C4 72.4(3) . .
C3 Nb1 C4 141.6(3) 2_655 .
C3 Nb1 C4 116.5(3) . .
C4 Nb1 C4 77.1(5) 2_655 .
N1 C1 Nb1 179.4(8) . .
N2 C2 Nb1 179.0(8) . .
N3 C3 Nb1 179.0(8) . .
N4 C4 Nb1 174.8(8) . .
C1 N1 Mn1 164.6(7) . .
C2 N2 Mn1 173.4(7) . 7_534
N1 Mn1 N2 177.1(3) . 4_655
N1 Mn1 N41 91.4(3) . .
N2 Mn1 N41 91.5(3) 4_655 .
N1 Mn1 N11 90.4(3) . .
N2 Mn1 N11 89.5(3) 4_655 .
N41 Mn1 N11 88.2(3) . .
N1 Mn1 N31 90.3(3) . .
N2 Mn1 N31 86.9(3) 4_655 .
N41 Mn1 N31 178.2(3) . .
N11 Mn1 N31 92.6(3) . .
N1 Mn1 N21 89.2(3) . .
N2 Mn1 N21 91.3(3) 4_655 .
N41 Mn1 N21 85.0(3) . .
N11 Mn1 N21 173.1(3) . .
N31 Mn1 N21 94.3(3) . .
C16 N11 C12 117.7(8) . .
C16 N11 Mn1 123.9(7) . .
C12 N11 Mn1 118.0(6) . .
N11 C12 C13 121.9(9) . .
N11 C12 H12 119.1 . .
C13 C12 H12 119.1 . .
C14 C13 C12 118.6(10) . .
C14 C13 H13 120.7 . .
C12 C13 H13 120.7 . .
C13 C14 C15 120.0(9) . .
C13 C14 I17 119.5(7) . .
C15 C14 I17 120.5(7) . .
C16 C15 C14 117.8(9) . .
C16 C15 H15 121.1 . .
C14 C15 H15 121.1 . .
N11 C16 C15 123.8(9) . .
N11 C16 H16 118.1 . .
C15 C16 H16 118.1 . .
C26 N21 C22 117.6(8) . .
C26 N21 Mn1 124.3(6) . .
C22 N21 Mn1 117.4(6) . .
N21 C22 C23 123.9(8) . .
N21 C22 H22 118.1 . .
C23 C22 H22 118.1 . .
C22 C23 C24 117.8(9) . .
C22 C23 H23 121.1 . .
C24 C23 H23 121.1 . .
C25 C24 C23 118.6(9) . .
C25 C24 I27 121.0(8) . .
C23 C24 I27 120.3(7) . .
C24 C25 C26 119.8(9) . .
C24 C25 H25 120.1 . .
C26 C25 H25 120.1 . .
N21 C26 C25 122.3(9) . .
N21 C26 H26 118.8 . .
C25 C26 H26 118.8 . .
C32 N31 C36 117.7(8) . .
C32 N31 Mn1 122.8(6) . .
C36 N31 Mn1 119.5(6) . .
N31 C32 C33 124.5(10) . .
N31 C32 H32 117.8 . .
C33 C32 H32 117.8 . .
C34 C33 C32 117.2(11) . .
C34 C33 H33 121.4 . .
C32 C33 H33 121.4 . .
C33 C34 C35 119.9(9) . .
C33 C34 I37 118.6(8) . .
C35 C34 I37 121.5(8) . .
C36 C35 C34 117.3(9) . .
C36 C35 H35 121.4 . .
C34 C35 H35 121.4 . .
C35 C36 N31 123.4(9) . .
C35 C36 H36 118.3 . .
N31 C36 H36 118.3 . .
C42 N41 C46 116.3(8) . .
C42 N41 Mn1 120.1(6) . .
C46 N41 Mn1 123.6(6) . .
N41 C42 C43 126.1(9) . .
N41 C42 H42 116.9 . .
C43 C42 H42 116.9 . .
C44 C43 C42 117.7(9) . .
C44 C43 H43 121.1 . .
C42 C43 H43 121.1 . .
C43 C44 C45 117.8(9) . .
C43 C44 I47 119.4(7) . .
C45 C44 I47 122.9(7) . .
C44 C45 C46 120.1(10) . .
C44 C45 H45 120.0 . .
C46 C45 H45 120.0 . .
N41 C46 C45 121.9(10) . .
N41 C46 H46 119.1 . .
C45 C46 H46 119.1 . .

loop_
_geom_bond_atom_site_label_1
_geom_bond_atom_site_label_2
_geom_bond_distance
_geom_bond_site_symmetry_2
Nb1 C2 2.223(8) 2_655
Nb1 C2 2.224(8) .
Nb1 C1 2.246(9) 2_655
Nb1 C1 2.246(9) .
Nb1 C3 2.287(9) 2_655
Nb1 C3 2.287(9) .
Nb1 C4 2.287(9) 2_655
Nb1 C4 2.287(9) .
C1 N1 1.146(11) .
C2 N2 1.146(11) .
C3 N3 1.122(12) .
C4 N4 1.118(12) .
N1 Mn1 2.156(7) .
N2 Mn1 2.167(8) 7_534
Mn1 N2 2.167(8) 4_655
Mn1 N41 2.301(7) .
Mn1 N11 2.301(8) .
Mn1 N31 2.310(8) .
Mn1 N21 2.311(8) .
N11 C16 1.340(12) .
N11 C12 1.344(12) .
C12 C13 1.399(14) .
C12 H12 0.9500 .
C13 C14 1.378(14) .
C13 H13 0.9500 .
C14 C15 1.373(13) .
C14 I17 2.107(9) .
C15 C16 1.382(13) .
C15 H15 0.9500 .
C16 H16 0.9500 .
N21 C26 1.315(12) .
N21 C22 1.352(12) .
C22 C23 1.378(13) .
C22 H22 0.9500 .
C23 C24 1.394(13) .
C23 H23 0.9500 .
C24 C25 1.368(14) .
C24 I27 2.094(9) .
C25 C26 1.400(15) .
C25 H25 0.9500 .
C26 H26 0.9500 .
N31 C32 1.300(11) .
N31 C36 1.374(12) .
C32 C33 1.400(13) .
C32 H32 0.9500 .
C33 C34 1.397(17) .
C33 H33 0.9500 .
C34 C35 1.401(15) .
C34 I37 2.099(10) .
C35 C36 1.377(14) .
C35 H35 0.9500 .
C36 H36 0.9500 .
N41 C42 1.297(13) .
N41 C46 1.350(13) .
C42 C43 1.394(13) .
C42 H42 0.9500 .
C43 C44 1.366(14) .
C43 H43 0.9500 .
C44 C45 1.385(15) .
C44 I47 2.082(10) .
C45 C46 1.390(15) .
C45 H45 0.9500 .
C46 H46 0.9500 .

loop_
_geom_torsion_atom_site_label_1
_geom_torsion_atom_site_label_2
_geom_torsion_atom_site_label_3
_geom_torsion_atom_site_label_4
_geom_torsion
C16 N11 C12 C13 3.8(14)
Mn1 N11 C12 C13 177.0(7)
N11 C12 C13 C14 -1.8(15)
C12 C13 C14 C15 -1.2(15)
C12 C13 C14 I17 -180.0(7)
C13 C14 C15 C16 2.0(14)
I17 C14 C15 C16 -179.2(7)
C12 N11 C16 C15 -3.0(14)
Mn1 N11 C16 C15 -175.8(7)
C14 C15 C16 N11 0.1(15)
C26 N21 C22 C23 -1.7(15)
Mn1 N21 C22 C23 168.9(8)
N21 C22 C23 C24 1.2(15)
C22 C23 C24 C25 0.1(14)
C22 C23 C24 I27 177.0(7)
C23 C24 C25 C26 -0.8(15)
I27 C24 C25 C26 -177.7(8)
C22 N21 C26 C25 0.9(15)
Mn1 N21 C26 C25 -169.0(8)
C24 C25 C26 N21 0.3(16)
C36 N31 C32 C33 -0.8(15)
Mn1 N31 C32 C33 -178.4(8)
N31 C32 C33 C34 1.5(16)
C32 C33 C34 C35 -2.0(16)
C32 C33 C34 I37 178.6(8)
C33 C34 C35 C36 2.0(16)
I37 C34 C35 C36 -178.7(8)
C34 C35 C36 N31 -1.3(15)
C32 N31 C36 C35 0.7(15)
Mn1 N31 C36 C35 178.4(8)
C46 N41 C42 C43 -2.1(17)
Mn1 N41 C42 C43 178.0(9)
N41 C42 C43 C44 -0.5(18)
C42 C43 C44 C45 0.4(16)
C42 C43 C44 I47 -178.4(8)
C43 C44 C45 C46 2.3(16)
I47 C44 C45 C46 -179.0(8)
C42 N41 C46 C45 4.9(15)
Mn1 N41 C46 C45 -175.3(8)
C44 C45 C46 N41 -5.1(16)
